data_1505885
loop_
_publ_author_name
'Vartak, Ashish P.'
'Johnson, Rodney L.'

_publ_section_title
;
 Concerted synthesis of a spirobicyclic type-VI beta-turn mimic of
 Pro-Pro-Pro-NH2.
;
_journal_issue 5
_journal_name_full 'Organic letters'
_journal_page_first 983
_journal_page_last 986
_journal_paper_doi 10.1021/ol0600335
_journal_volume 8
_journal_year 2006
_chemical_absolute_configuration rm
_chemical_formula_moiety 'C20 H34 N2 O4'
_chemical_formula_sum 'C20 H34 N2 O4'
_chemical_formula_weight 366.49
_chemical_name_common 05114
_chemical_name_systematic
;
(2R,5R,1'R)-2-tert-Butyl-5-(2',2'-dimethyl-1-(2S-carboxy-1-pyrrolidinyl)
propyl-1-aza-3-oxabicyclo[3.3.0]octan-4-one (16)
;
_space_group_IT_number 19
_symmetry_cell_setting orthorhombic
_symmetry_space_group_name_Hall 'P 2ac 2ab'
_symmetry_space_group_name_H-M 'P 21 21 21'
_atom_sites_solution_hydrogens geom
_atom_sites_solution_primary direct
_atom_sites_solution_secondary difmap
_audit_creation_method SHELXL-97
_cell_angle_alpha 90.00
_cell_angle_beta 90.00
_cell_angle_gamma 90.00
_cell_formula_units_Z 4
_cell_length_a 6.7041(11)
_cell_length_b 12.864(2)
_cell_length_c 23.295(4)
_cell_measurement_reflns_used 2503
_cell_measurement_temperature 173(2)
_cell_measurement_theta_max 26.74
_cell_measurement_theta_min 2.36
_cell_volume 2009.0(6)
_computing_cell_refinement 'SAINT, Bruker'
_computing_data_collection 'SMART, Bruker'
_computing_data_reduction 'SAINT, Bruker'
_computing_molecular_graphics 'SHELXTL, Bruker'
_computing_publication_material 'Bruker SHELXTL'
_computing_structure_refinement 'SHELXL-97 (Sheldrick, 1997)'
_computing_structure_solution 'SHELXS-97 (Sheldrick, 1990)'
_diffrn_ambient_temperature 173(2)
_diffrn_measured_fraction_theta_full 0.995
_diffrn_measured_fraction_theta_max 0.995
_diffrn_measurement_device_type 'Siemens SMART Platform CCD'
_diffrn_measurement_method 'area detector, omega scans per phi'
_diffrn_radiation_monochromator graphite
_diffrn_radiation_source 'normal-focus sealed tube'
_diffrn_radiation_type MoK\a
_diffrn_radiation_wavelength 0.71073
_diffrn_reflns_av_R_equivalents 0.0325
_diffrn_reflns_av_sigmaI/netI 0.0265
_diffrn_reflns_limit_h_max 8
_diffrn_reflns_limit_h_min -8
_diffrn_reflns_limit_k_max 16
_diffrn_reflns_limit_k_min -12
_diffrn_reflns_limit_l_max 29
_diffrn_reflns_limit_l_min -30
_diffrn_reflns_number 12634
_diffrn_reflns_theta_full 27.49
_diffrn_reflns_theta_max 27.49
_diffrn_reflns_theta_min 1.75
_exptl_absorpt_coefficient_mu 0.084
_exptl_absorpt_correction_T_max 0.9958
_exptl_absorpt_correction_T_min 0.9753
_exptl_absorpt_correction_type multi-scan
_exptl_absorpt_process_details 'SADABS, R. Blessing, 1995'
_exptl_crystal_colour colorless
_exptl_crystal_density_diffrn 1.212
_exptl_crystal_density_meas 0
_exptl_crystal_density_method 'not measured'
_exptl_crystal_description plate
_exptl_crystal_F_000 800
_exptl_crystal_size_max 0.30
_exptl_crystal_size_mid 0.18
_exptl_crystal_size_min 0.05
_refine_diff_density_max 0.167
_refine_diff_density_min -0.168
_refine_diff_density_rms 0.040
_refine_ls_abs_structure_details 'Flack H D (1983), Acta Cryst. A39, 876-881'
_refine_ls_abs_structure_Flack 0(10)
_refine_ls_extinction_method none
_refine_ls_goodness_of_fit_ref 1.026
_refine_ls_hydrogen_treatment mixed
_refine_ls_matrix_type full
_refine_ls_number_parameters 245
_refine_ls_number_reflns 2634
_refine_ls_number_restraints 0
_refine_ls_restrained_S_all 1.026
_refine_ls_R_factor_all 0.0482
_refine_ls_R_factor_gt 0.0361
_refine_ls_shift/su_max 0.000
_refine_ls_shift/su_mean 0.000
_refine_ls_structure_factor_coef Fsqd
_refine_ls_weighting_details 'calc w=1/[\s^2^(Fo^2^)+(0.0510P)^2^+0.2740P] where P=(Fo^2^+2Fc^2^)/3'
_refine_ls_weighting_scheme calc
_refine_ls_wR_factor_gt 0.0849
_refine_ls_wR_factor_ref 0.0907
_reflns_number_gt 2224
_reflns_number_total 2634
_reflns_threshold_expression >2sigma(I)
_cod_data_source_file ol0600335si20060106_023819.cif
_cod_data_source_block 05114
_cod_depositor_comments
;
The following automatic conversions were performed:

'_symmetry_cell_setting' value 'Orthorhombic' changed to
'orthorhombic' according to
/home/saulius/struct/CIF-dictionaries/cif_core.dic dictionary named
'cif_core.dic' version 2.4.1 from 2010-06-29.

Automatic conversion script
Id: cif_fix_values 1715 2011-07-08 13:25:40Z adriana 
;
_cod_original_sg_symbol_H-M P2(1)2(1)2(1)
_cod_database_code 1505885

loop_
_symmetry_equiv_pos_as_xyz
'x, y, z'
'-x+1/2, -y, z+1/2'
'-x, y+1/2, -z+1/2'
'x+1/2, -y+1/2, -z'

loop_
_atom_site_label
_atom_site_type_symbol
_atom_site_fract_x
_atom_site_fract_y
_atom_site_fract_z
_atom_site_U_iso_or_equiv
_atom_site_adp_type
_atom_site_occupancy
_atom_site_symmetry_multiplicity
_atom_site_calc_flag
_atom_site_refinement_flags
O1 O 0.4232(2) 0.61889(12) 0.79799(6) 0.0290(3) Uani 1 1 d .
H1 H 0.517(5) 0.575(2) 0.8092(11) 0.056(8) Uiso 1 1 d .
O2 O 0.2321(2) 0.74180(11) 0.83465(7) 0.0374(4) Uani 1 1 d .
O3 O 1.1077(2) 0.46281(14) 0.89524(6) 0.0409(4) Uani 1 1 d .
O4 O 1.0304(2) 0.46811(12) 0.80307(6) 0.0316(3) Uani 1 1 d .
N1 N 0.6415(3) 0.59612(11) 0.89618(6) 0.0221(3) Uani 1 1 d .
N2 N 0.6864(2) 0.45335(13) 0.80483(6) 0.0223(3) Uani 1 1 d .
C1 C 0.3615(3) 0.67757(14) 0.84130(8) 0.0257(4) Uani 1 1 d .
C2 C 0.4601(3) 0.65993(15) 0.89975(8) 0.0278(4) Uani 1 1 d .
H2 H 0.3627 0.6267 0.9266 0.033 Uiso 1 1 calc R
C3 C 0.5310(4) 0.76374(17) 0.92474(10) 0.0456(6) Uani 1 1 d .
H3A H 0.4493 0.8224 0.9104 0.055 Uiso 1 1 calc R
H3B H 0.5271 0.7631 0.9672 0.055 Uiso 1 1 calc R
C4 C 0.7433(5) 0.76996(17) 0.90266(11) 0.0483(7) Uani 1 1 d .
H4A H 0.8238 0.8188 0.9259 0.058 Uiso 1 1 calc R
H4B H 0.7465 0.7924 0.8620 0.058 Uiso 1 1 calc R
C5 C 0.8186(3) 0.65918(17) 0.90904(10) 0.0344(5) Uani 1 1 d .
H5A H 0.9276 0.6446 0.8815 0.041 Uiso 1 1 calc R
H5B H 0.8670 0.6460 0.9485 0.041 Uiso 1 1 calc R
C6 C 0.6307(3) 0.48486(14) 0.90862(7) 0.0220(4) Uani 1 1 d .
H6 H 0.4915 0.4657 0.8974 0.026 Uiso 1 1 calc R
C7 C 0.6442(3) 0.45059(16) 0.97421(8) 0.0305(4) Uani 1 1 d .
C8 C 0.5120(4) 0.35395(19) 0.98411(10) 0.0442(6) Uani 1 1 d .
H8A H 0.5019 0.3400 1.0254 0.066 Uiso 1 1 calc R
H8B H 0.5716 0.2938 0.9648 0.066 Uiso 1 1 calc R
H8C H 0.3786 0.3667 0.9684 0.066 Uiso 1 1 calc R
C9 C 0.5538(4) 0.53617(19) 1.01214(8) 0.0421(6) Uani 1 1 d .
H9A H 0.5641 0.5158 1.0526 0.063 Uiso 1 1 calc R
H9B H 0.4132 0.5460 1.0020 0.063 Uiso 1 1 calc R
H9C H 0.6265 0.6013 1.0060 0.063 Uiso 1 1 calc R
C10 C 0.8549(4) 0.4278(2) 0.99685(9) 0.0404(6) Uani 1 1 d .
H10A H 0.8467 0.4045 1.0368 0.061 Uiso 1 1 calc R
H10B H 0.9359 0.4910 0.9947 0.061 Uiso 1 1 calc R
H10C H 0.9164 0.3732 0.9734 0.061 Uiso 1 1 calc R
C11 C 0.7633(3) 0.42682(15) 0.86339(8) 0.0223(4) Uani 1 1 d .
C12 C 0.9824(3) 0.45629(17) 0.85890(8) 0.0276(4) Uani 1 1 d .
C13 C 0.8617(3) 0.45069(16) 0.76610(8) 0.0260(4) Uani 1 1 d .
H13 H 0.8727 0.3796 0.7490 0.031 Uiso 1 1 calc R
C14 C 0.5342(3) 0.37252(16) 0.79007(9) 0.0300(5) Uani 1 1 d .
H14A H 0.5561 0.3466 0.7506 0.036 Uiso 1 1 calc R
H14B H 0.3983 0.4023 0.7924 0.036 Uiso 1 1 calc R
C15 C 0.5571(4) 0.28375(17) 0.83331(10) 0.0396(5) Uani 1 1 d .
H15A H 0.4438 0.2828 0.8606 0.048 Uiso 1 1 calc R
H15B H 0.5636 0.2158 0.8134 0.048 Uiso 1 1 calc R
C16 C 0.7522(4) 0.30662(15) 0.86446(9) 0.0324(5) Uani 1 1 d .
H16A H 0.8671 0.2753 0.8441 0.039 Uiso 1 1 calc R
H16B H 0.7489 0.2801 0.9043 0.039 Uiso 1 1 calc R
C17 C 0.8661(3) 0.53108(16) 0.71771(8) 0.0283(4) Uani 1 1 d .
C18 C 1.0561(4) 0.5104(2) 0.68233(10) 0.0456(6) Uani 1 1 d .
H18A H 1.0527 0.4393 0.6673 0.068 Uiso 1 1 calc R
H18B H 1.1737 0.5191 0.7069 0.068 Uiso 1 1 calc R
H18C H 1.0628 0.5597 0.6503 0.068 Uiso 1 1 calc R
C19 C 0.8749(4) 0.64277(16) 0.74081(9) 0.0332(5) Uani 1 1 d .
H19A H 0.7627 0.6545 0.7670 0.050 Uiso 1 1 calc R
H19B H 0.8669 0.6918 0.7087 0.050 Uiso 1 1 calc R
H19C H 1.0006 0.6532 0.7615 0.050 Uiso 1 1 calc R
C20 C 0.6837(3) 0.51567(17) 0.67952(9) 0.0332(5) Uani 1 1 d .
H20A H 0.6823 0.4443 0.6648 0.050 Uiso 1 1 calc R
H20B H 0.6891 0.5646 0.6473 0.050 Uiso 1 1 calc R
H20C H 0.5623 0.5282 0.7019 0.050 Uiso 1 1 calc R

loop_
_atom_site_aniso_label
_atom_site_aniso_U_11
_atom_site_aniso_U_22
_atom_site_aniso_U_33
_atom_site_aniso_U_23
_atom_site_aniso_U_13
_atom_site_aniso_U_12
O1 0.0270(8) 0.0345(8) 0.0255(7) -0.0006(6) -0.0027(6) 0.0065(6)
O2 0.0323(8) 0.0311(8) 0.0489(9) 0.0034(7) -0.0029(7) 0.0079(7)
O3 0.0230(7) 0.0677(11) 0.0319(7) 0.0050(8) -0.0051(6) -0.0001(8)
O4 0.0187(6) 0.0508(9) 0.0252(7) 0.0031(7) 0.0000(6) 0.0010(7)
N1 0.0247(8) 0.0197(8) 0.0218(7) -0.0003(6) -0.0002(7) -0.0011(7)
N2 0.0190(8) 0.0265(8) 0.0213(7) -0.0040(7) 0.0001(6) -0.0007(6)
C1 0.0233(10) 0.0219(9) 0.0320(10) 0.0031(8) 0.0026(9) -0.0034(9)
C2 0.0352(11) 0.0230(9) 0.0252(9) -0.0002(8) 0.0036(8) 0.0053(9)
C3 0.0738(19) 0.0265(11) 0.0366(12) -0.0090(10) -0.0107(12) 0.0122(13)
C4 0.0716(18) 0.0264(11) 0.0469(14) -0.0031(10) -0.0163(14) -0.0163(13)
C5 0.0374(13) 0.0318(11) 0.0341(11) -0.0026(9) -0.0049(9) -0.0135(10)
C6 0.0215(9) 0.0228(9) 0.0216(9) 0.0008(7) 0.0027(8) 0.0003(8)
C7 0.0379(11) 0.0308(11) 0.0227(9) 0.0053(8) 0.0055(9) 0.0037(10)
C8 0.0527(15) 0.0398(13) 0.0399(12) 0.0127(10) 0.0121(12) -0.0025(12)
C9 0.0605(15) 0.0448(13) 0.0210(9) 0.0034(9) 0.0100(10) 0.0124(13)
C10 0.0455(13) 0.0503(14) 0.0253(10) 0.0091(9) -0.0031(10) 0.0080(12)
C11 0.0223(9) 0.0224(9) 0.0224(9) -0.0018(7) -0.0009(8) 0.0033(8)
C12 0.0204(10) 0.0359(11) 0.0266(9) 0.0011(9) 0.0001(8) 0.0023(9)
C13 0.0209(9) 0.0328(10) 0.0243(9) -0.0047(8) -0.0010(8) 0.0045(9)
C14 0.0261(10) 0.0291(10) 0.0349(11) -0.0065(8) -0.0021(9) -0.0057(9)
C15 0.0485(14) 0.0262(11) 0.0440(13) -0.0043(10) -0.0022(11) -0.0075(10)
C16 0.0381(12) 0.0229(10) 0.0363(11) -0.0017(9) 0.0014(10) 0.0064(9)
C17 0.0255(9) 0.0380(11) 0.0214(8) -0.0023(8) 0.0021(8) 0.0014(10)
C18 0.0378(13) 0.0690(17) 0.0300(11) 0.0059(11) 0.0124(10) 0.0096(12)
C19 0.0321(11) 0.0376(12) 0.0298(10) 0.0006(9) 0.0027(9) -0.0091(10)
C20 0.0394(13) 0.0334(11) 0.0268(10) -0.0053(9) -0.0054(9) 0.0036(9)

loop_
_atom_type_symbol
_atom_type_description
_atom_type_scat_dispersion_real
_atom_type_scat_dispersion_imag
_atom_type_scat_source
C C 0.0033 0.0000 'International Tables Vol C Tables 4.2.6.8 and 6.1.1.4'
H H 0.0000 0.0000 'International Tables Vol C Tables 4.2.6.8 and 6.1.1.4'
N N 0.0061 0.0000 'International Tables Vol C Tables 4.2.6.8 and 6.1.1.4'
O O 0.0106 0.0000 'International Tables Vol C Tables 4.2.6.8 and 6.1.1.4'

loop_
_geom_angle_atom_site_label_1
_geom_angle_atom_site_label_2
_geom_angle_atom_site_label_3
_geom_angle
C1 O1 H1 111.1(17)
C12 O4 C13 111.82(15)
C6 N1 C5 122.70(17)
C6 N1 C2 119.65(17)
C5 N1 C2 110.41(14)
C13 N2 C14 112.63(15)
C13 N2 C11 106.06(14)
C14 N2 C11 106.58(15)
O2 C1 O1 121.04(18)
O2 C1 C2 121.71(18)
O1 C1 C2 117.25(17)
N1 C2 C1 112.94(15)
N1 C2 C3 104.60(18)
C1 C2 C3 110.04(16)
N1 C2 H2 109.7
C1 C2 H2 109.7
C3 C2 H2 109.7
C4 C3 C2 102.01(18)
C4 C3 H3A 111.4
C2 C3 H3A 111.4
C4 C3 H3B 111.4
C2 C3 H3B 111.4
H3A C3 H3B 109.2
C3 C4 C5 103.3(2)
C3 C4 H4A 111.1
C5 C4 H4A 111.1
C3 C4 H4B 111.1
C5 C4 H4B 111.1
H4A C4 H4B 109.1
N1 C5 C4 103.26(19)
N1 C5 H5A 111.1
C4 C5 H5A 111.1
N1 C5 H5B 111.1
C4 C5 H5B 111.1
H5A C5 H5B 109.1
N1 C6 C11 107.76(15)
N1 C6 C7 117.27(15)
C11 C6 C7 118.74(16)
N1 C6 H6 103.6
C11 C6 H6 103.6
C7 C6 H6 103.6
C9 C7 C10 107.59(19)
C9 C7 C8 105.37(18)
C10 C7 C8 108.81(19)
C9 C7 C6 109.34(16)
C10 C7 C6 115.73(17)
C8 C7 C6 109.48(17)
C7 C8 H8A 109.5
C7 C8 H8B 109.5
H8A C8 H8B 109.5
C7 C8 H8C 109.5
H8A C8 H8C 109.5
H8B C8 H8C 109.5
C7 C9 H9A 109.5
C7 C9 H9B 109.5
H9A C9 H9B 109.5
C7 C9 H9C 109.5
H9A C9 H9C 109.5
H9B C9 H9C 109.5
C7 C10 H10A 109.5
C7 C10 H10B 109.5
H10A C10 H10B 109.5
C7 C10 H10C 109.5
H10A C10 H10C 109.5
H10B C10 H10C 109.5
N2 C11 C12 102.29(15)
N2 C11 C16 103.05(16)
C12 C11 C16 107.24(17)
N2 C11 C6 107.98(15)
C12 C11 C6 118.37(17)
C16 C11 C6 115.96(17)
O3 C12 O4 120.47(18)
O3 C12 C11 130.36(18)
O4 C12 C11 108.97(16)
O4 C13 N2 104.80(13)
O4 C13 C17 108.67(16)
N2 C13 C17 116.65(16)
O4 C13 H13 108.8
N2 C13 H13 108.8
C17 C13 H13 108.8
N2 C14 C15 107.37(17)
N2 C14 H14A 110.2
C15 C14 H14A 110.2
N2 C14 H14B 110.2
C15 C14 H14B 110.2
H14A C14 H14B 108.5
C16 C15 C14 104.80(18)
C16 C15 H15A 110.8
C14 C15 H15A 110.8
C16 C15 H15B 110.8
C14 C15 H15B 110.8
H15A C15 H15B 108.9
C15 C16 C11 103.07(18)
C15 C16 H16A 111.1
C11 C16 H16A 111.2
C15 C16 H16B 111.2
C11 C16 H16B 111.2
H16A C16 H16B 109.1
C20 C17 C13 109.03(17)
C20 C17 C19 110.89(18)
C13 C17 C19 112.03(15)
C20 C17 C18 109.18(16)
C13 C17 C18 107.09(17)
C19 C17 C18 108.5(2)
C17 C18 H18A 109.5
C17 C18 H18B 109.5
H18A C18 H18B 109.5
C17 C18 H18C 109.5
H18A C18 H18C 109.5
H18B C18 H18C 109.5
C17 C19 H19A 109.5
C17 C19 H19B 109.5
H19A C19 H19B 109.5
C17 C19 H19C 109.5
H19A C19 H19C 109.5
H19B C19 H19C 109.5
C17 C20 H20A 109.5
C17 C20 H20B 109.5
H20A C20 H20B 109.5
C17 C20 H20C 109.5
H20A C20 H20C 109.5
H20B C20 H20C 109.5

loop_
_geom_bond_atom_site_label_1
_geom_bond_atom_site_label_2
_geom_bond_distance
O1 C1 1.326(2)
O1 H1 0.89(3)
O2 C1 1.208(2)
O3 C12 1.196(2)
O4 C12 1.348(2)
O4 C13 1.440(2)
N1 C6 1.462(2)
N1 C5 1.469(3)
N1 C2 1.469(3)
N2 C13 1.482(2)
N2 C14 1.497(2)
N2 C11 1.498(2)
C1 C2 1.531(3)
C2 C3 1.532(3)
C2 H2 1.0000
C3 C4 1.516(4)
C3 H3A 0.9900
C3 H3B 0.9900
C4 C5 1.519(3)
C4 H4A 0.9900
C4 H4B 0.9900
C5 H5A 0.9900
C5 H5B 0.9900
C6 C11 1.567(3)
C6 C7 1.593(2)
C6 H6 1.0000
C7 C9 1.536(3)
C7 C10 1.536(3)
C7 C8 1.544(3)
C8 H8A 0.9800
C8 H8B 0.9800
C8 H8C 0.9800
C9 H9A 0.9800
C9 H9B 0.9800
C9 H9C 0.9800
C10 H10A 0.9800
C10 H10B 0.9800
C10 H10C 0.9800
C11 C12 1.521(3)
C11 C16 1.548(3)
C13 C17 1.530(3)
C13 H13 1.0000
C14 C15 1.530(3)
C14 H14A 0.9900
C14 H14B 0.9900
C15 C16 1.525(3)
C15 H15A 0.9900
C15 H15B 0.9900
C16 H16A 0.9900
C16 H16B 0.9900
C17 C20 1.526(3)
C17 C19 1.535(3)
C17 C18 1.540(3)
C18 H18A 0.9800
C18 H18B 0.9800
C18 H18C 0.9800
C19 H19A 0.9800
C19 H19B 0.9800
C19 H19C 0.9800
C20 H20A 0.9800
C20 H20B 0.9800
C20 H20C 0.9800

loop_
_geom_hbond_atom_site_label_D
_geom_hbond_atom_site_label_H
_geom_hbond_atom_site_label_A
_geom_hbond_distance_DH
_geom_hbond_distance_HA
_geom_hbond_distance_DA
_geom_hbond_angle_DHA
O1 H1 N1 0.89(3) 2.21(3) 2.731(2) 117(2)
O1 H1 N2 0.89(3) 1.94(3) 2.770(2) 156(2)

loop_
_geom_torsion_atom_site_label_1
_geom_torsion_atom_site_label_2
_geom_torsion_atom_site_label_3
_geom_torsion_atom_site_label_4
_geom_torsion
C6 N1 C2 C1 -97.70(19)
C5 N1 C2 C1 111.24(18)
C6 N1 C2 C3 142.65(17)
C5 N1 C2 C3 -8.4(2)
O2 C1 C2 N1 -167.28(18)
O1 C1 C2 N1 13.1(3)
O2 C1 C2 C3 -50.8(3)
O1 C1 C2 C3 129.5(2)
N1 C2 C3 C4 30.0(2)
C1 C2 C3 C4 -91.5(2)
C2 C3 C4 C5 -40.4(2)
C6 N1 C5 C4 -166.74(18)
C2 N1 C5 C4 -16.7(2)
C3 C4 C5 N1 35.4(2)
C5 N1 C6 C11 -73.9(2)
C2 N1 C6 C11 138.76(16)
C5 N1 C6 C7 63.3(2)
C2 N1 C6 C7 -84.1(2)
N1 C6 C7 C9 30.9(3)
C11 C6 C7 C9 163.26(18)
N1 C6 C7 C10 -90.8(2)
C11 C6 C7 C10 41.6(3)
N1 C6 C7 C8 145.84(19)
C11 C6 C7 C8 -81.8(2)
C13 N2 C11 C12 23.52(19)
C14 N2 C11 C12 143.75(15)
C13 N2 C11 C16 -87.69(19)
C14 N2 C11 C16 32.5(2)
C13 N2 C11 C6 149.10(15)
C14 N2 C11 C6 -90.66(17)
N1 C6 C11 N2 -57.9(2)
C7 C6 C11 N2 165.64(16)
N1 C6 C11 C12 57.5(2)
C7 C6 C11 C12 -78.9(2)
N1 C6 C11 C16 -172.91(18)
C7 C6 C11 C16 50.7(3)
C13 O4 C12 O3 176.2(2)
C13 O4 C12 C11 0.7(2)
N2 C11 C12 O3 169.8(2)
C16 C11 C12 O3 -82.1(3)
C6 C11 C12 O3 51.4(3)
N2 C11 C12 O4 -15.3(2)
C16 C11 C12 O4 92.7(2)
C6 C11 C12 O4 -133.75(18)
C12 O4 C13 N2 14.5(2)
C12 O4 C13 C17 139.87(17)
C14 N2 C13 O4 -139.95(16)
C11 N2 C13 O4 -23.73(18)
C14 N2 C13 C17 99.8(2)
C11 N2 C13 C17 -143.94(16)
C13 N2 C14 C15 102.4(2)
C11 N2 C14 C15 -13.5(2)
N2 C14 C15 C16 -11.4(2)
C14 C15 C16 C11 30.8(2)
N2 C11 C16 C15 -39.2(2)
C12 C11 C16 C15 -146.66(18)
C6 C11 C16 C15 78.6(2)
O4 C13 C17 C20 -177.99(15)
N2 C13 C17 C20 -59.9(2)
O4 C13 C17 C19 -54.9(2)
N2 C13 C17 C19 63.2(2)
O4 C13 C17 C18 64.0(2)
N2 C13 C17 C18 -177.89(18)

loop_
_cod_related_entry_id
_cod_related_entry_code
_cod_related_entry_database
1 21199889 ChemSpider
